data_7016692
loop_
_publ_author_name
'Rozenel, Sergio S.'
'Kerr, John B.'
'Arnold, John'

_publ_section_title
;
 Metal complexes of Co, Ni and Cu with the pincer ligand
 HN(CH(2)CH(2)P(i)Pr(2))(2): preparation, characterization and
 electrochemistry.
;
_journal_issue 40
_journal_name_full 'Dalton transactions (Cambridge, England : 2003)'
_journal_page_first 10397
_journal_page_last 10405
_journal_paper_doi 10.1039/c1dt10599j
_journal_volume 40
_journal_year 2011
_chemical_formula_moiety 'C23 H51 N3 Ni P2, 2(B F4)'
_chemical_formula_sum 'C23 H51 B2 F8 N3 Ni P2'
_chemical_formula_weight 663.94
_chemical_name_common (HNP2NiN(H)C(CH3)NC5H10)(BF4)2
_chemical_name_systematic
;
?
;
_space_group_IT_number 9
_symmetry_cell_setting monoclinic
_symmetry_space_group_name_Hall 'C -2yc'
_symmetry_space_group_name_H-M 'C 1 c 1'
_atom_sites_solution_hydrogens geom
_atom_sites_solution_primary direct
_atom_sites_solution_secondary difmap
_audit_creation_method SHELXL-97
_cell_angle_alpha 90.00
_cell_angle_beta 107.915(8)
_cell_angle_gamma 90.00
_cell_formula_units_Z 4
_cell_length_a 15.302(8)
_cell_length_b 16.458(8)
_cell_length_c 13.709(6)
_cell_measurement_reflns_used 4478
_cell_measurement_temperature 151(2)
_cell_measurement_theta_max 25.02
_cell_measurement_theta_min 2.48
_cell_volume 3285(3)
_computing_cell_refinement 'Bruker SAINT'
_computing_data_collection 'Bruker APEX2'
_computing_data_reduction 'Bruker SAINT'
_computing_molecular_graphics ORTEP-32
_computing_publication_material WinGX
_computing_structure_refinement 'SHELXL-97 (Sheldrick, 2008)'
_computing_structure_solution 'SHELXS-97 (Sheldrick, 2008)'
_diffrn_ambient_temperature 151(2)
_diffrn_detector_area_resol_mean 8.192
_diffrn_measured_fraction_theta_full 0.999
_diffrn_measured_fraction_theta_max 0.980
_diffrn_measurement_device_type 'Bruker SMART 1000 CCD'
_diffrn_measurement_method 'phi and omega scans'
_diffrn_radiation_monochromator graphite
_diffrn_radiation_source 'fine-focus sealed tube'
_diffrn_radiation_type MoK\a
_diffrn_radiation_wavelength 0.71073
_diffrn_reflns_av_R_equivalents 0.0423
_diffrn_reflns_av_sigmaI/netI 0.0646
_diffrn_reflns_limit_h_max 18
_diffrn_reflns_limit_h_min -18
_diffrn_reflns_limit_k_max 19
_diffrn_reflns_limit_k_min -19
_diffrn_reflns_limit_l_max 16
_diffrn_reflns_limit_l_min -16
_diffrn_reflns_number 14001
_diffrn_reflns_theta_full 25.00
_diffrn_reflns_theta_max 25.52
_diffrn_reflns_theta_min 2.48
_exptl_absorpt_coefficient_mu 0.751
_exptl_absorpt_correction_T_max 0.9355
_exptl_absorpt_correction_T_min 0.8643
_exptl_absorpt_correction_type multi-scan
_exptl_absorpt_process_details SADABS
_exptl_crystal_colour orange
_exptl_crystal_density_diffrn 1.342
_exptl_crystal_density_method 'not measured'
_exptl_crystal_description block
_exptl_crystal_F_000 1400
_exptl_crystal_size_max 0.20
_exptl_crystal_size_mid 0.16
_exptl_crystal_size_min 0.09
_refine_diff_density_max 0.309
_refine_diff_density_min -0.221
_refine_diff_density_rms 0.048
_refine_ls_abs_structure_details 'Flack H D (1983), Acta Cryst. A39, 876-881'
_refine_ls_abs_structure_Flack 0.003(10)
_refine_ls_extinction_method none
_refine_ls_goodness_of_fit_ref 1.013
_refine_ls_hydrogen_treatment constr
_refine_ls_matrix_type full
_refine_ls_number_parameters 391
_refine_ls_number_reflns 5372
_refine_ls_number_restraints 2
_refine_ls_restrained_S_all 1.013
_refine_ls_R_factor_all 0.0506
_refine_ls_R_factor_gt 0.0348
_refine_ls_shift/su_max 0.001
_refine_ls_shift/su_mean 0.000
_refine_ls_structure_factor_coef Fsqd
_refine_ls_weighting_details 'calc w=1/[\s^2^(Fo^2^)+(0.0227P)^2^+0.0000P] where P=(Fo^2^+2Fc^2^)/3'
_refine_ls_weighting_scheme calc
_refine_ls_wR_factor_gt 0.0637
_refine_ls_wR_factor_ref 0.0694
_reflns_number_gt 4471
_reflns_number_total 5372
_reflns_threshold_expression >2sigma(I)
_cod_data_source_file c1dt10599j.txt
_cod_data_source_block shelxl5
_cod_depositor_comments
;
The following automatic conversions were performed:

'_symmetry_cell_setting' value 'Monoclinic' changed to 'monoclinic'
according to /home/saulius/struct/CIF-dictionaries/cif_core.dic
dictionary named 'cif_core.dic' version 2.4.1 from 2010-06-29.

Automatic conversion script
Id: cif_fix_values 1715 2011-07-08 13:25:40Z adriana 
;
_cod_original_sg_symbol_H-M Cc
_cod_database_code 7016692

loop_
_symmetry_equiv_pos_as_xyz
'x, y, z'
'x, -y, z+1/2'
'x+1/2, y+1/2, z'
'x+1/2, -y+1/2, z+1/2'

loop_
_atom_site_label
_atom_site_type_symbol
_atom_site_fract_x
_atom_site_fract_y
_atom_site_fract_z
_atom_site_U_iso_or_equiv
_atom_site_adp_type
_atom_site_occupancy
_atom_site_symmetry_multiplicity
_atom_site_calc_flag
_atom_site_refinement_flags
C1 C 0.5391(3) 0.5461(2) 0.6279(3) 0.0373(9) Uani 1 1 d .
H1A H 0.4871 0.5606 0.5670 0.045 Uiso 1 1 calc R
H1B H 0.5496 0.4868 0.6263 0.045 Uiso 1 1 calc R
C2 C 0.6243(3) 0.5913(2) 0.6257(3) 0.0404(9) Uani 1 1 d .
H2A H 0.6321 0.5876 0.5568 0.048 Uiso 1 1 calc R
H2B H 0.6793 0.5678 0.6763 0.048 Uiso 1 1 calc R
C3 C 0.7204(3) 0.7352(2) 0.7416(3) 0.0415(9) Uani 1 1 d .
H3 H 0.7095 0.7910 0.7644 0.050 Uiso 1 1 calc R
C4 C 0.7533(3) 0.6821(2) 0.8389(3) 0.0524(11) Uani 1 1 d .
H4A H 0.7028 0.6747 0.8680 0.079 Uiso 1 1 calc R
H4B H 0.8049 0.7089 0.8894 0.079 Uiso 1 1 calc R
H4C H 0.7731 0.6290 0.8211 0.079 Uiso 1 1 calc R
C5 C 0.7952(3) 0.7427(3) 0.6900(3) 0.0692(14) Uani 1 1 d .
H5A H 0.8529 0.7593 0.7408 0.104 Uiso 1 1 calc R
H5B H 0.7770 0.7834 0.6353 0.104 Uiso 1 1 calc R
H5C H 0.8038 0.6901 0.6607 0.104 Uiso 1 1 calc R
C6 C 0.5890(3) 0.7552(2) 0.5376(3) 0.0440(9) Uani 1 1 d .
H6 H 0.6438 0.7466 0.5137 0.053 Uiso 1 1 calc R
C7 C 0.5061(3) 0.7228(3) 0.4540(3) 0.0723(14) Uani 1 1 d .
H7A H 0.4517 0.7255 0.4773 0.108 Uiso 1 1 calc R
H7B H 0.5172 0.6663 0.4387 0.108 Uiso 1 1 calc R
H7C H 0.4958 0.7558 0.3920 0.108 Uiso 1 1 calc R
C8 C 0.5817(4) 0.8468(3) 0.5542(4) 0.0698(14) Uani 1 1 d .
H8A H 0.5271 0.8578 0.5751 0.105 Uiso 1 1 calc R
H8B H 0.5768 0.8757 0.4903 0.105 Uiso 1 1 calc R
H8C H 0.6366 0.8653 0.6080 0.105 Uiso 1 1 calc R
C9 C 0.4369(2) 0.51905(19) 0.7341(3) 0.0355(8) Uani 1 1 d .
H9A H 0.3809 0.5318 0.6769 0.043 Uiso 1 1 calc R
H9B H 0.4500 0.4603 0.7317 0.043 Uiso 1 1 calc R
C10 C 0.4224(3) 0.53990(18) 0.8345(3) 0.0372(9) Uani 1 1 d .
H10A H 0.4713 0.5152 0.8918 0.045 Uiso 1 1 calc R
H10B H 0.3624 0.5188 0.8364 0.045 Uiso 1 1 calc R
C11 C 0.4843(2) 0.67318(19) 0.9836(2) 0.0341(8) Uani 1 1 d .
H11 H 0.4555 0.6380 1.0247 0.041 Uiso 1 1 calc R
C12 C 0.5858(3) 0.6513(2) 1.0144(3) 0.0476(10) Uani 1 1 d .
H12A H 0.6177 0.6888 0.9812 0.071 Uiso 1 1 calc R
H12B H 0.5928 0.5956 0.9927 0.071 Uiso 1 1 calc R
H12C H 0.6124 0.6555 1.0890 0.071 Uiso 1 1 calc R
C13 C 0.4722(3) 0.7617(2) 1.0124(3) 0.0490(11) Uani 1 1 d .
H13A H 0.4961 0.7680 1.0870 0.073 Uiso 1 1 calc R
H13B H 0.4068 0.7758 0.9889 0.073 Uiso 1 1 calc R
H13C H 0.5059 0.7977 0.9796 0.073 Uiso 1 1 calc R
C14 C 0.3053(2) 0.6853(2) 0.8197(3) 0.0336(8) Uani 1 1 d .
H14 H 0.3050 0.7459 0.8157 0.040 Uiso 1 1 calc R
C15 C 0.2455(3) 0.6531(2) 0.7162(3) 0.0487(10) Uani 1 1 d .
H15A H 0.2352 0.5948 0.7216 0.073 Uiso 1 1 calc R
H15B H 0.2767 0.6624 0.6644 0.073 Uiso 1 1 calc R
H15C H 0.1864 0.6816 0.6960 0.073 Uiso 1 1 calc R
C16 C 0.2645(3) 0.6613(2) 0.9046(3) 0.0468(10) Uani 1 1 d .
H16A H 0.1994 0.6765 0.8842 0.070 Uiso 1 1 calc R
H16B H 0.2975 0.6896 0.9681 0.070 Uiso 1 1 calc R
H16C H 0.2704 0.6025 0.9158 0.070 Uiso 1 1 calc R
C100 C 0.4319(2) 0.84811(19) 0.7182(2) 0.0282(7) Uani 1 1 d .
C101 C 0.3560(3) 0.8157(2) 0.6289(3) 0.0392(9) Uani 1 1 d .
H10C H 0.3680 0.7585 0.6178 0.059 Uiso 1 1 calc R
H10D H 0.3533 0.8471 0.5673 0.059 Uiso 1 1 calc R
H10E H 0.2974 0.8204 0.6434 0.059 Uiso 1 1 calc R
C102 C 0.3653(3) 0.9863(2) 0.6793(3) 0.0442(9) Uani 1 1 d .
H10F H 0.3368 1.0202 0.7208 0.053 Uiso 1 1 calc R
H10G H 0.3157 0.9584 0.6258 0.053 Uiso 1 1 calc R
C103 C 0.4200(3) 1.0392(3) 0.6296(4) 0.0641(13) Uani 1 1 d .
H10L H 0.3794 1.0810 0.5869 0.077 Uiso 1 1 calc R
H10M H 0.4450 1.0056 0.5845 0.077 Uiso 1 1 calc R
C104 C 0.4987(4) 1.0803(3) 0.7113(4) 0.0852(18) Uani 1 1 d .
H10N H 0.4733 1.1199 0.7497 0.102 Uiso 1 1 calc R
H10O H 0.5376 1.1104 0.6777 0.102 Uiso 1 1 calc R
C105 C 0.5580(3) 1.0179(2) 0.7864(4) 0.0662(13) Uani 1 1 d .
H10J H 0.5914 0.9835 0.7505 0.079 Uiso 1 1 calc R
H10K H 0.6038 1.0465 0.8430 0.079 Uiso 1 1 calc R
C106 C 0.4979(3) 0.9653(2) 0.8294(3) 0.0428(10) Uani 1 1 d .
H10H H 0.5360 0.9237 0.8754 0.051 Uiso 1 1 calc R
H10I H 0.4684 0.9992 0.8700 0.051 Uiso 1 1 calc R
B1 B 0.6969(5) 0.4160(4) 0.8592(5) 0.0715(19) Uani 1 1 d .
B2 B 0.7489(3) 0.8998(2) 0.9528(3) 0.0414(11) Uani 1 1 d .
N1 N 0.5167(2) 0.56802(15) 0.7238(2) 0.0293(7) Uani 1 1 d .
H1 H 0.5671 0.5513 0.7776 0.035 Uiso 1 1 calc R
N2 N 0.49825(19) 0.79762(14) 0.7649(2) 0.0271(7) Uani 1 1 d .
H2 H 0.5449 0.8191 0.8126 0.033 Uiso 1 1 calc R
N3 N 0.42690(19) 0.92523(16) 0.7456(2) 0.0336(7) Uani 1 1 d .
F1 F 0.73268(19) 0.36315(14) 0.93538(19) 0.0709(7) Uani 1 1 d .
F2 F 0.6347(13) 0.4625(14) 0.8831(12) 0.115(7) Uani 0.48(5) 1 d P
F3 F 0.6874(15) 0.3997(14) 0.7710(9) 0.153(13) Uani 0.491(16) 1 d P
F4 F 0.7286(13) 0.4230(13) 0.7888(12) 0.167(12) Uani 0.548(14) 1 d P
F5 F 0.7310(2) 0.96799(13) 1.00124(18) 0.0746(8) Uani 1 1 d .
F6 F 0.67807(16) 0.84368(12) 0.93974(16) 0.0525(6) Uani 1 1 d .
F7 F 0.75528(18) 0.92025(13) 0.85671(17) 0.0643(7) Uani 1 1 d .
F8 F 0.83131(16) 0.86537(13) 1.01183(19) 0.0609(6) Uani 1 1 d .
F12 F 0.660(2) 0.4806(10) 0.8851(12) 0.129(6) Uani 0.52(5) 1 d P
F13 F 0.6064(8) 0.3669(6) 0.7940(8) 0.136(5) Uani 0.509(16) 1 d P
F14 F 0.7815(7) 0.4789(6) 0.8864(10) 0.116(5) Uani 0.452(14) 1 d P
P1 P 0.60935(6) 0.69789(6) 0.65767(6) 0.0294(2) Uani 1 1 d .
P2 P 0.42549(6) 0.65125(5) 0.84712(7) 0.0276(2) Uani 1 1 d .
Ni1 Ni 0.50646(2) 0.68464(2) 0.74282(2) 0.02468(11) Uani 1 1 d .

loop_
_atom_site_aniso_label
_atom_site_aniso_U_11
_atom_site_aniso_U_22
_atom_site_aniso_U_33
_atom_site_aniso_U_23
_atom_site_aniso_U_13
_atom_site_aniso_U_12
C1 0.044(2) 0.034(2) 0.033(2) -0.0124(15) 0.0114(18) 0.0039(17)
C2 0.039(2) 0.048(2) 0.035(2) -0.0074(17) 0.0132(18) 0.0087(18)
C3 0.032(2) 0.057(2) 0.034(2) 0.0023(18) 0.0089(17) -0.0031(19)
C4 0.037(2) 0.086(3) 0.030(2) 0.005(2) 0.0037(18) -0.008(2)
C5 0.031(2) 0.130(4) 0.048(3) 0.012(3) 0.014(2) -0.009(3)
C6 0.036(2) 0.068(3) 0.033(2) 0.0153(18) 0.0174(18) 0.0139(19)
C7 0.046(3) 0.125(4) 0.040(3) 0.024(3) 0.006(2) 0.011(3)
C8 0.082(4) 0.072(3) 0.072(3) 0.037(2) 0.049(3) 0.028(3)
C9 0.037(2) 0.0258(18) 0.045(2) -0.0103(16) 0.0135(18) -0.0035(15)
C10 0.039(2) 0.0275(18) 0.048(2) -0.0006(17) 0.0179(19) -0.0006(18)
C11 0.036(2) 0.041(2) 0.0275(19) 0.0027(15) 0.0132(16) -0.0114(16)
C12 0.039(2) 0.063(3) 0.039(2) 0.0045(19) 0.0098(19) -0.012(2)
C13 0.062(3) 0.042(2) 0.046(2) -0.0144(18) 0.021(2) -0.013(2)
C14 0.0309(19) 0.0319(18) 0.041(2) 0.0017(16) 0.0153(16) 0.0012(16)
C15 0.032(2) 0.058(2) 0.052(3) -0.007(2) 0.0077(19) -0.0070(19)
C16 0.042(2) 0.052(2) 0.057(2) -0.0045(19) 0.031(2) -0.0057(19)
C100 0.0226(18) 0.0287(18) 0.0341(19) 0.0004(15) 0.0101(15) -0.0018(15)
C101 0.033(2) 0.037(2) 0.040(2) -0.0005(16) 0.0002(17) -0.0003(17)
C102 0.034(2) 0.034(2) 0.059(2) 0.0033(18) 0.0053(19) 0.0096(17)
C103 0.056(3) 0.061(3) 0.068(3) 0.032(2) 0.009(2) 0.017(2)
C104 0.057(3) 0.062(3) 0.120(5) 0.046(3) 0.003(3) -0.014(3)
C105 0.045(3) 0.046(2) 0.091(4) 0.019(2) -0.005(2) -0.008(2)
C106 0.050(3) 0.029(2) 0.045(2) -0.0058(17) 0.0080(19) 0.0029(18)
B1 0.095(5) 0.078(4) 0.060(4) 0.035(3) 0.051(4) 0.042(4)
B2 0.041(3) 0.037(2) 0.040(3) 0.002(2) 0.004(2) -0.009(2)
N1 0.0300(18) 0.0305(15) 0.0262(17) -0.0074(12) 0.0071(13) -0.0018(13)
N2 0.0219(15) 0.0270(16) 0.0316(18) -0.0011(12) 0.0069(13) -0.0021(13)
N3 0.0314(17) 0.0236(16) 0.0391(17) -0.0025(12) 0.0009(14) 0.0017(12)
F1 0.0805(19) 0.0605(15) 0.0700(17) 0.0232(13) 0.0206(15) 0.0217(14)
F2 0.106(8) 0.189(16) 0.080(8) 0.080(10) 0.073(8) 0.108(9)
F3 0.23(3) 0.177(15) 0.026(5) -0.030(7) 0.006(8) 0.019(17)
F4 0.199(19) 0.20(2) 0.16(2) 0.055(17) 0.153(18) 0.034(15)
F5 0.103(2) 0.0426(14) 0.0644(16) -0.0049(12) 0.0058(15) 0.0122(14)
F6 0.0416(13) 0.0564(13) 0.0556(14) 0.0038(11) 0.0094(11) -0.0113(11)
F7 0.0734(19) 0.0682(15) 0.0484(14) 0.0132(11) 0.0147(13) -0.0197(13)
F8 0.0368(14) 0.0667(15) 0.0696(15) 0.0162(12) 0.0022(12) 0.0030(11)
F12 0.184(15) 0.067(7) 0.095(8) -0.014(6) -0.019(8) 0.073(7)
F13 0.103(8) 0.165(8) 0.121(7) 0.015(6) 0.009(6) -0.034(6)
F14 0.132(9) 0.097(7) 0.128(10) 0.032(6) 0.055(7) -0.034(5)
P1 0.0243(5) 0.0407(5) 0.0248(5) 0.0009(4) 0.0101(4) 0.0044(4)
P2 0.0297(5) 0.0257(5) 0.0296(5) -0.0028(4) 0.0124(4) -0.0032(4)
Ni1 0.0238(2) 0.0257(2) 0.0255(2) -0.00192(19) 0.00895(16) 0.0008(2)

loop_
_atom_type_symbol
_atom_type_description
_atom_type_scat_dispersion_real
_atom_type_scat_dispersion_imag
_atom_type_scat_source
C C 0.0033 0.0016 'International Tables Vol C Tables 4.2.6.8 and 6.1.1.4'
H H 0.0000 0.0000 'International Tables Vol C Tables 4.2.6.8 and 6.1.1.4'
B B 0.0013 0.0007 'International Tables Vol C Tables 4.2.6.8 and 6.1.1.4'
N N 0.0061 0.0033 'International Tables Vol C Tables 4.2.6.8 and 6.1.1.4'
F F 0.0171 0.0103 'International Tables Vol C Tables 4.2.6.8 and 6.1.1.4'
P P 0.1023 0.0942 'International Tables Vol C Tables 4.2.6.8 and 6.1.1.4'
Ni Ni 0.3393 1.1124 'International Tables Vol C Tables 4.2.6.8 and 6.1.1.4'

loop_
_geom_angle_atom_site_label_1
_geom_angle_atom_site_label_2
_geom_angle_atom_site_label_3
_geom_angle
N1 C1 C2 109.2(3)
N1 C1 H1A 109.8
C2 C1 H1A 109.8
N1 C1 H1B 109.8
C2 C1 H1B 109.8
H1A C1 H1B 108.3
C1 C2 P1 107.2(2)
C1 C2 H2A 110.3
P1 C2 H2A 110.3
C1 C2 H2B 110.3
P1 C2 H2B 110.3
H2A C2 H2B 108.5
C5 C3 C4 110.8(3)
C5 C3 P1 114.6(3)
C4 C3 P1 110.2(3)
C5 C3 H3 107.0
C4 C3 H3 107.0
P1 C3 H3 107.0
C3 C4 H4A 109.5
C3 C4 H4B 109.5
H4A C4 H4B 109.5
C3 C4 H4C 109.5
H4A C4 H4C 109.5
H4B C4 H4C 109.5
C3 C5 H5A 109.5
C3 C5 H5B 109.5
H5A C5 H5B 109.5
C3 C5 H5C 109.5
H5A C5 H5C 109.5
H5B C5 H5C 109.5
C7 C6 C8 112.0(4)
C7 C6 P1 111.6(3)
C8 C6 P1 111.7(3)
C7 C6 H6 107.1
C8 C6 H6 107.1
P1 C6 H6 107.1
C6 C7 H7A 109.5
C6 C7 H7B 109.5
H7A C7 H7B 109.5
C6 C7 H7C 109.5
H7A C7 H7C 109.5
H7B C7 H7C 109.5
C6 C8 H8A 109.5
C6 C8 H8B 109.5
H8A C8 H8B 109.5
C6 C8 H8C 109.5
H8A C8 H8C 109.5
H8B C8 H8C 109.5
C10 C9 N1 108.4(3)
C10 C9 H9A 110.0
N1 C9 H9A 110.0
C10 C9 H9B 110.0
N1 C9 H9B 110.0
H9A C9 H9B 108.4
C9 C10 P2 107.9(2)
C9 C10 H10A 110.1
P2 C10 H10A 110.1
C9 C10 H10B 110.1
P2 C10 H10B 110.1
H10A C10 H10B 108.4
C12 C11 C13 110.3(3)
C12 C11 P2 111.9(2)
C13 C11 P2 112.7(2)
C12 C11 H11 107.2
C13 C11 H11 107.2
P2 C11 H11 107.2
C11 C12 H12A 109.5
C11 C12 H12B 109.5
H12A C12 H12B 109.5
C11 C12 H12C 109.5
H12A C12 H12C 109.5
H12B C12 H12C 109.5
C11 C13 H13A 109.5
C11 C13 H13B 109.5
H13A C13 H13B 109.5
C11 C13 H13C 109.5
H13A C13 H13C 109.5
H13B C13 H13C 109.5
C15 C14 C16 110.4(3)
C15 C14 P2 111.0(2)
C16 C14 P2 112.4(3)
C15 C14 H14 107.6
C16 C14 H14 107.6
P2 C14 H14 107.6
C14 C15 H15A 109.5
C14 C15 H15B 109.5
H15A C15 H15B 109.5
C14 C15 H15C 109.5
H15A C15 H15C 109.5
H15B C15 H15C 109.5
C14 C16 H16A 109.5
C14 C16 H16B 109.5
H16A C16 H16B 109.5
C14 C16 H16C 109.5
H16A C16 H16C 109.5
H16B C16 H16C 109.5
N2 C100 N3 124.5(3)
N2 C100 C101 117.4(3)
N3 C100 C101 118.1(3)
C100 C101 H10C 109.5
C100 C101 H10D 109.5
H10C C101 H10D 109.5
C100 C101 H10E 109.5
H10C C101 H10E 109.5
H10D C101 H10E 109.5
N3 C102 C103 109.4(3)
N3 C102 H10F 109.8
C103 C102 H10F 109.8
N3 C102 H10G 109.8
C103 C102 H10G 109.8
H10F C102 H10G 108.2
C102 C103 C104 110.3(4)
C102 C103 H10L 109.6
C104 C103 H10L 109.6
C102 C103 H10M 109.6
C104 C103 H10M 109.6
H10L C103 H10M 108.1
C103 C104 C105 111.4(4)
C103 C104 H10N 109.3
C105 C104 H10N 109.3
C103 C104 H10O 109.3
C105 C104 H10O 109.3
H10N C104 H10O 108.0
C106 C105 C104 109.9(4)
C106 C105 H10J 109.7
C104 C105 H10J 109.7
C106 C105 H10K 109.7
C104 C105 H10K 109.7
H10J C105 H10K 108.2
N3 C106 C105 110.2(3)
N3 C106 H10H 109.6
C105 C106 H10H 109.6
N3 C106 H10I 109.6
C105 C106 H10I 109.6
H10H C106 H10I 108.1
F3 B1 F4 34.4(12)
F3 B1 F12 121.9(14)
F4 B1 F12 117.0(16)
F3 B1 F2 119.9(14)
F4 B1 F2 129.1(13)
F12 B1 F2 21.0(12)
F3 B1 F1 122.2(12)
F4 B1 F1 121.0(11)
F12 B1 F1 115.1(9)
F2 B1 F1 109.3(7)
F3 B1 F14 102.5(11)
F4 B1 F14 68.5(10)
F12 B1 F14 78.3(15)
F2 B1 F14 99.1(13)
F1 B1 F14 97.5(6)
F3 B1 F13 60.9(11)
F4 B1 F13 95.3(10)
F12 B1 F13 100.9(13)
F2 B1 F13 82.4(12)
F1 B1 F13 100.4(6)
F14 B1 F13 160.4(7)
F5 B2 F8 109.4(3)
F5 B2 F7 110.0(3)
F8 B2 F7 109.5(4)
F5 B2 F6 109.9(4)
F8 B2 F6 109.5(3)
F7 B2 F6 108.4(3)
C1 N1 C9 111.3(3)
C1 N1 Ni1 113.77(19)
C9 N1 Ni1 114.5(2)
C1 N1 H1 105.4
C9 N1 H1 105.4
Ni1 N1 H1 105.4
C100 N2 Ni1 128.4(2)
C100 N2 H2 115.8
Ni1 N2 H2 115.8
C100 N3 C106 123.7(3)
C100 N3 C102 123.6(3)
C106 N3 C102 110.6(3)
C2 P1 C6 105.96(17)
C2 P1 C3 108.01(17)
C6 P1 C3 104.97(17)
C2 P1 Ni1 100.94(12)
C6 P1 Ni1 124.33(13)
C3 P1 Ni1 111.61(12)
C10 P2 C11 106.27(16)
C10 P2 C14 106.73(17)
C11 P2 C14 106.95(16)
C10 P2 Ni1 100.86(12)
C11 P2 Ni1 114.08(12)
C14 P2 Ni1 120.65(12)
N2 Ni1 N1 178.52(13)
N2 Ni1 P2 93.56(8)
N1 Ni1 P2 85.76(8)
N2 Ni1 P1 94.56(8)
N1 Ni1 P1 85.89(8)
P2 Ni1 P1 167.50(4)

loop_
_geom_bond_atom_site_label_1
_geom_bond_atom_site_label_2
_geom_bond_distance
C1 N1 1.502(4)
C1 C2 1.509(5)
C1 H1A 0.9900
C1 H1B 0.9900
C2 P1 1.839(3)
C2 H2A 0.9900
C2 H2B 0.9900
C3 C5 1.525(5)
C3 C4 1.544(5)
C3 P1 1.840(4)
C3 H3 1.0000
C4 H4A 0.9800
C4 H4B 0.9800
C4 H4C 0.9800
C5 H5A 0.9800
C5 H5B 0.9800
C5 H5C 0.9800
C6 C7 1.521(6)
C6 C8 1.534(5)
C6 P1 1.839(3)
C6 H6 1.0000
C7 H7A 0.9800
C7 H7B 0.9800
C7 H7C 0.9800
C8 H8A 0.9800
C8 H8B 0.9800
C8 H8C 0.9800
C9 C10 1.501(5)
C9 N1 1.504(4)
C9 H9A 0.9900
C9 H9B 0.9900
C10 P2 1.840(3)
C10 H10A 0.9900
C10 H10B 0.9900
C11 C12 1.522(5)
C11 C13 1.535(5)
C11 P2 1.845(3)
C11 H11 1.0000
C12 H12A 0.9800
C12 H12B 0.9800
C12 H12C 0.9800
C13 H13A 0.9800
C13 H13B 0.9800
C13 H13C 0.9800
C14 C15 1.527(5)
C14 C16 1.532(5)
C14 P2 1.847(4)
C14 H14 1.0000
C15 H15A 0.9800
C15 H15B 0.9800
C15 H15C 0.9800
C16 H16A 0.9800
C16 H16B 0.9800
C16 H16C 0.9800
C100 N2 1.316(4)
C100 N3 1.333(4)
C100 C101 1.502(5)
C101 H10C 0.9800
C101 H10D 0.9800
C101 H10E 0.9800
C102 N3 1.482(4)
C102 C103 1.507(6)
C102 H10F 0.9900
C102 H10G 0.9900
C103 C104 1.528(6)
C103 H10L 0.9900
C103 H10M 0.9900
C104 C105 1.536(6)
C104 H10N 0.9900
C104 H10O 0.9900
C105 C106 1.507(5)
C105 H10J 0.9900
C105 H10K 0.9900
C106 N3 1.472(4)
C106 H10H 0.9900
C106 H10I 0.9900
B1 F3 1.203(13)
B1 F4 1.210(13)
B1 F12 1.304(13)
B1 F2 1.338(13)
B1 F1 1.341(5)
B1 F14 1.608(12)
B1 F13 1.616(12)
B2 F5 1.373(5)
B2 F8 1.392(5)
B2 F7 1.392(5)
B2 F6 1.394(5)
N1 Ni1 1.950(3)
N1 H1 0.9300
N2 Ni1 1.894(3)
N2 H2 0.8800
P1 Ni1 2.2403(12)
P2 Ni1 2.2297(12)
